data_1528336
loop_
_publ_author_name
'Barrett, C.S.'
'Meyer, L.'
'Wasserman, J.'

_publ_section_title
;
 Antiferromagnetic and crystal structures of alpha-oxygen
;
_journal_name_full 'Journal of Chemical Physics'
_journal_page_first 592
_journal_page_last 597
_journal_volume 47
_journal_year 1967
_chemical_formula_sum O2
_space_group_IT_number 12
_symmetry_space_group_name_Hall '-C 2y'
_symmetry_space_group_name_H-M 'C 1 2/m 1'
_cell_angle_alpha 90
_cell_angle_beta 132.53
_cell_angle_gamma 90
_cell_formula_units_Z 2
_cell_length_a 5.403
_cell_length_b 3.429
_cell_length_c 5.086
_cell_volume 69.439
_citation_journal_id_ASTM JCPSA6
_cod_data_source_file Barrett_JCPSA6_1967_1923.cif
_cod_data_source_block O2
_cod_original_cell_volume 69.43864
_cod_database_code 1528336

loop_
_symmetry_equiv_pos_as_xyz
x,y,z
-x,y,-z
-x,-y,-z
x,-y,z
x+1/2,y+1/2,z
-x+1/2,y+1/2,-z
-x+1/2,-y+1/2,-z
x+1/2,-y+1/2,z

loop_
_atom_site_label
_atom_site_type_symbol
_atom_site_fract_x
_atom_site_fract_y
_atom_site_fract_z
_atom_site_occupancy
_atom_site_U_iso_or_equiv
O1 O 0.089 0 0.153 1 0.0
